data_4323516
loop_
_publ_author_name
'Scott Charles'
'Janet A. Danis'
'James C. Fettinger'
'Bryan W. Eichhorn'

_publ_section_title
;
 Rapid Inversion at Phosphorus in the [\h4-(C6H11)3SnP7W(CO)3]2- and
 [(en)(CO)3W(\h1,\h4-P7)M(CO)3]3- Ions Where M = Cr, W
;
_journal_name_full 'Inorganic Chemistry'
_journal_page_first 3772
_journal_page_last 3778
_journal_paper_doi 10.1021/ic961177q
_journal_volume 36
_journal_year 1997
_chemical_formula_sum 'C66 H132 K3 N12 O24 P7 W2'
_chemical_formula_weight 2179.63
_chemical_name_systematic
;
 ?
;
_space_group_IT_number 2
_symmetry_cell_setting triclinic
_symmetry_space_group_name_Hall '-P 1'
_symmetry_space_group_name_H-M 'P -1'
_atom_sites_solution_hydrogens geom
_atom_sites_solution_primary direct
_atom_sites_solution_secondary difmap
_audit_creation_method SHELXL
_cell_angle_alpha 82.419(11)
_cell_angle_beta 76.830(14)
_cell_angle_gamma 69.160(15)
_cell_formula_units_Z 2
_cell_length_a 14.396(4)
_cell_length_b 17.543(3)
_cell_length_c 20.518(2)
_cell_measurement_temperature 293(2)
_cell_volume 4708.0(17)
_computing_structure_refinement 'SHELXL-93 (Sheldrick, 1993)'
_computing_structure_solution 'SHELXS-86 (Sheldrick, 1990)'
_diffrn_ambient_temperature 293(2)
_diffrn_radiation_monochromator graphite
_diffrn_radiation_source 'fine-focus sealed tube'
_diffrn_radiation_type MoK\a
_diffrn_radiation_wavelength 0.71073
_diffrn_reflns_av_R_equivalents 0.0577
_diffrn_reflns_av_sigmaI/netI 0.1036
_diffrn_reflns_limit_h_max 15
_diffrn_reflns_limit_h_min 0
_diffrn_reflns_limit_k_max 18
_diffrn_reflns_limit_k_min -17
_diffrn_reflns_limit_l_max 22
_diffrn_reflns_limit_l_min -21
_diffrn_reflns_number 12852
_diffrn_reflns_theta_max 22.48
_diffrn_reflns_theta_min 2.01
_exptl_absorpt_coefficient_mu 0.343
_exptl_crystal_density_diffrn 1.538
_exptl_crystal_F_000 2228
_exptl_crystal_size_max 0.35
_exptl_crystal_size_mid 0.25
_exptl_crystal_size_min 0.20
_refine_diff_density_max 1.246
_refine_diff_density_min -0.816
_refine_diff_density_rms 0.136
_refine_ls_extinction_method none
_refine_ls_goodness_of_fit_all 1.027
_refine_ls_goodness_of_fit_obs 1.204
_refine_ls_matrix_type full
_refine_ls_number_parameters 1017
_refine_ls_number_reflns 12261
_refine_ls_number_restraints 0
_refine_ls_restrained_S_all 1.027
_refine_ls_restrained_S_obs 1.204
_refine_ls_R_factor_all 0.1106
_refine_ls_R_factor_obs 0.0552
_refine_ls_shift/esd_max 0.121
_refine_ls_shift/esd_mean 0.003
_refine_ls_structure_factor_coef Fsqd
_refine_ls_weighting_details 'w=1/[\s^2^(Fo^2^)+(0.0830P)^2^+0.0000P] where P=(Fo^2^+2Fc^2^)/3'
_refine_ls_weighting_scheme calc
_refine_ls_wR_factor_all 0.1576
_refine_ls_wR_factor_obs 0.1431
_reflns_number_observed 7741
_reflns_number_total 12261
_reflns_observed_criterion >2sigma(I)
_cod_data_source_file ic961177q_1.cif
_cod_data_source_block 73
_cod_depositor_comments
;
The following automatic conversions were performed:

'_refine_ls_weighting_scheme' value 'calc
w=1/[\s^2^(Fo^2^)+(0.0830P)^2^+0.0000P] where P=(Fo^2^+2Fc^2^)/3' was
changed to 'calc'. New tag '_refine_ls_weighting_details' was
created. The value of the new tag was set to
'w=1/[\s^2^(Fo^2^)+(0.0830P)^2^+0.0000P] where P=(Fo^2^+2Fc^2^)/3'.

Automatic conversion script
Id: cif_fix_values 3143 2015-03-26 13:38:13Z robertas 
;
_cod_original_cell_volume 4708.0(15)
_cod_database_code 4323516

loop_
_symmetry_equiv_pos_as_xyz
'x, y, z'
'-x, -y, -z'

loop_
_atom_site_aniso_label
_atom_site_aniso_U_11
_atom_site_aniso_U_22
_atom_site_aniso_U_33
_atom_site_aniso_U_23
_atom_site_aniso_U_13
_atom_site_aniso_U_12
W1 0.0558(4) 0.0400(3) 0.0465(3) -0.0047(2) -0.0163(3) -0.0106(3)
W2 0.0455(3) 0.0396(3) 0.0420(3) -0.0019(2) -0.0104(2) -0.0137(2)
P1 0.060(2) 0.049(2) 0.073(2) -0.009(2) -0.032(2) -0.004(2)
P2 0.090(3) 0.041(2) 0.047(2) 0.0039(15) -0.016(2) -0.032(2)
P3 0.045(2) 0.051(2) 0.052(2) -0.0048(15) -0.0088(15) -0.020(2)
P4 0.053(2) 0.044(2) 0.065(2) -0.002(2) -0.027(2) -0.010(2)
P5 0.076(2) 0.057(2) 0.040(2) 0.0041(15) -0.012(2) -0.032(2)
P6 0.052(2) 0.063(2) 0.054(2) -0.015(2) -0.001(2) -0.027(2)
P7 0.050(2) 0.039(2) 0.042(2) -0.0002(13) -0.0090(14) -0.0178(14)
N1 0.060(7) 0.060(7) 0.055(6) -0.005(5) -0.002(5) -0.034(6)
C2 0.135(15) 0.063(9) 0.049(8) 0.000(7) 0.003(9) -0.059(10)
C3 0.117(13) 0.044(8) 0.064(9) 0.013(7) -0.027(9) -0.028(9)
N4 0.093(8) 0.035(6) 0.044(6) 0.007(5) -0.007(6) -0.010(6)
C4 0.076(10) 0.051(8) 0.058(8) -0.016(7) 0.001(7) -0.018(7)
O4 0.191(13) 0.061(7) 0.058(6) -0.008(5) 0.001(7) -0.050(8)
C5 0.073(10) 0.063(9) 0.063(9) 0.007(7) -0.038(8) -0.009(8)
O5 0.075(7) 0.110(9) 0.072(7) -0.017(6) -0.002(6) 0.021(7)
C6 0.087(11) 0.075(10) 0.065(9) -0.019(8) -0.020(8) -0.025(9)
O6 0.126(10) 0.122(10) 0.160(12) -0.040(9) -0.087(9) -0.026(8)
C7 0.070(9) 0.057(8) 0.066(9) -0.022(7) -0.038(7) -0.013(7)
O7 0.054(6) 0.112(9) 0.113(9) 0.008(7) -0.013(6) -0.049(6)
C8 0.058(8) 0.051(8) 0.045(7) -0.002(6) -0.016(6) -0.022(7)
O8 0.083(6) 0.036(5) 0.076(6) 0.010(4) -0.039(5) -0.014(5)
C9 0.052(8) 0.051(8) 0.061(9) -0.005(6) 0.001(7) -0.019(6)
O9 0.089(7) 0.090(7) 0.065(6) -0.007(5) -0.034(5) -0.032(6)
K1 0.061(2) 0.049(2) 0.054(2) 0.0099(13) -0.0237(13) -0.0153(13)
N11 0.058(9) 0.042(8) 0.322(26) -0.001(11) -0.075(12) -0.020(7)
N12 0.141(15) 0.059(9) 0.313(28) -0.005(13) -0.166(18) -0.021(10)
C11 0.093(12) 0.050(9) 0.108(13) 0.011(8) -0.041(10) -0.020(9)
C12 0.159(22) 0.085(15) 0.221(26) 0.077(16) -0.102(20) -0.063(16)
O11 0.091(9) 0.092(9) 0.139(11) -0.021(8) 0.014(8) -0.053(8)
C13 0.105(16) 0.119(16) 0.107(14) 0.051(12) -0.042(12) -0.071(14)
C14 0.085(16) 0.141(22) 0.522(59) -0.087(29) 0.033(23) -0.097(18)
O12 0.075(7) 0.089(8) 0.085(7) 0.009(6) -0.010(6) -0.013(7)
C15 0.117(20) 0.114(21) 0.437(53) -0.034(28) -0.096(26) -0.055(18)
C16 0.110(16) 0.085(13) 0.100(13) -0.010(11) -0.050(12) 0.031(12)
C21 0.217(25) 0.079(13) 0.118(16) -0.053(12) -0.095(17) 0.060(14)
C22 0.052(10) 0.192(23) 0.173(21) 0.135(19) -0.047(12) -0.015(13)
O21 0.212(17) 0.091(10) 0.225(17) 0.038(11) -0.128(15) -0.071(11)
C23 0.093(13) 0.172(19) 0.053(9) 0.000(11) -0.005(9) -0.083(14)
C24 0.084(15) 0.110(17) 0.216(28) -0.081(17) -0.033(16) -0.010(12)
O22 0.145(15) 0.192(19) 0.147(14) -0.058(13) -0.001(11) -0.086(14)
C25 0.110(14) 0.067(11) 0.117(15) 0.030(10) -0.062(12) 0.005(10)
C26 0.339(39) 0.032(10) 0.188(27) 0.016(13) 0.108(26) -0.034(16)
C31 0.103(16) 0.073(12) 0.177(22) 0.054(13) 0.030(15) 0.028(11)
C32 0.126(17) 0.113(16) 0.171(22) 0.062(15) -0.071(16) 0.051(13)
O31 0.119(9) 0.081(8) 0.157(11) 0.029(8) -0.097(9) -0.045(7)
C33 0.151(20) 0.152(21) 0.169(21) -0.099(18) -0.116(17) 0.075(17)
C34 0.092(13) 0.187(22) 0.087(12) -0.058(14) -0.026(10) -0.046(14)
O32 0.163(13) 0.095(10) 0.436(29) -0.117(14) -0.229(18) 0.057(9)
C35 0.091(13) 0.079(12) 0.205(22) -0.057(13) -0.075(14) 0.003(10)
C36 0.215(32) 0.083(17) 0.333(44) -0.050(22) -0.120(31) 0.019(18)
K2 0.061(2) 0.049(2) 0.069(2) 0.0020(14) -0.0194(14) -0.0248(14)
N41 0.105(10) 0.044(7) 0.090(9) 0.012(6) -0.031(8) -0.033(7)
N42 0.057(7) 0.046(6) 0.092(9) 0.003(6) -0.020(6) -0.017(6)
C41 0.143(16) 0.070(11) 0.096(13) -0.021(10) -0.008(12) -0.049(11)
C42 0.139(16) 0.059(10) 0.083(11) -0.020(9) -0.025(11) -0.034(10)
O41 0.090(7) 0.064(7) 0.096(8) 0.002(5) -0.017(6) -0.040(6)
C43 0.101(13) 0.095(13) 0.079(11) -0.029(10) 0.007(10) -0.043(11)
C44 0.094(13) 0.106(14) 0.082(12) 0.006(11) -0.015(10) -0.046(11)
O42 0.088(7) 0.085(8) 0.070(7) 0.007(6) -0.009(6) -0.046(6)
C45 0.091(12) 0.068(10) 0.085(11) 0.030(9) -0.004(9) -0.037(9)
C46 0.082(11) 0.066(10) 0.095(12) 0.008(9) -0.017(9) -0.031(9)
C51 0.113(14) 0.075(11) 0.124(15) 0.026(10) -0.044(12) -0.059(11)
C52 0.155(21) 0.142(19) 0.127(17) 0.034(14) -0.040(15) -0.109(18)
O52 0.081(8) 0.074(7) 0.128(9) 0.009(6) -0.021(6) -0.046(6)
C53 0.096(15) 0.098(15) 0.199(23) 0.020(15) -0.034(15) -0.047(13)
C54 0.051(9) 0.097(13) 0.125(15) 0.020(11) 0.012(9) -0.027(9)
O52 0.051(6) 0.073(7) 0.111(8) -0.002(6) -0.007(6) -0.017(5)
C55 0.051(9) 0.092(13) 0.132(15) -0.003(11) -0.021(10) 0.000(9)
C56 0.055(9) 0.059(9) 0.121(13) 0.022(9) -0.018(9) -0.020(7)
C61 0.144(17) 0.070(11) 0.095(13) 0.007(10) -0.034(12) -0.033(12)
C62 0.118(14) 0.061(10) 0.083(11) 0.021(8) -0.056(10) -0.019(9)
O61 0.112(8) 0.050(6) 0.084(7) 0.008(5) -0.049(6) -0.025(5)
C63 0.096(12) 0.064(10) 0.118(14) 0.009(10) -0.062(11) -0.020(9)
C64 0.117(14) 0.085(12) 0.142(16) -0.005(11) -0.083(13) -0.045(11)
O62 0.078(7) 0.043(5) 0.107(8) 0.002(5) -0.035(6) -0.022(5)
C65 0.097(12) 0.068(10) 0.106(13) -0.007(9) -0.046(10) -0.024(9)
C66 0.081(11) 0.040(8) 0.116(13) -0.007(8) -0.034(9) -0.008(7)
K3 0.057(2) 0.052(2) 0.059(2) 0.0070(13) -0.0123(13) -0.0242(14)
N71 0.122(12) 0.068(8) 0.070(8) 0.008(7) -0.007(8) -0.050(8)
N72 0.084(9) 0.081(8) 0.066(8) 0.010(7) -0.022(7) -0.047(7)
C71 0.145(19) 0.092(14) 0.112(16) -0.020(12) 0.069(15) -0.059(14)
C72 0.073(12) 0.112(16) 0.157(20) -0.029(14) 0.023(13) -0.038(12)
O71 0.060(7) 0.106(9) 0.124(9) 0.002(7) -0.002(7) -0.043(7)
C73 0.038(9) 0.124(16) 0.168(19) -0.032(14) -0.005(11) -0.038(10)
C74 0.048(10) 0.108(14) 0.155(17) -0.024(13) -0.047(11) 0.006(10)
O72 0.086(8) 0.074(7) 0.107(8) 0.025(6) -0.045(6) -0.030(6)
C75 0.126(16) 0.063(11) 0.153(17) 0.063(11) -0.080(14) -0.049(11)
C76 0.126(15) 0.098(13) 0.096(13) 0.051(11) -0.058(12) -0.075(13)
C81 0.261(29) 0.082(13) 0.078(13) 0.033(11) -0.006(15) -0.094(17)
C82 0.169(19) 0.103(15) 0.063(11) 0.017(10) -0.024(12) -0.032(14)
O81 0.107(8) 0.091(8) 0.054(6) 0.017(5) -0.020(6) -0.030(7)
C83 0.086(11) 0.092(12) 0.082(11) 0.004(9) -0.049(10) -0.025(10)
C84 0.072(11) 0.113(14) 0.079(11) -0.013(10) -0.024(9) -0.020(10)
O82 0.061(6) 0.081(6) 0.071(6) 0.009(5) -0.031(5) -0.028(5)
C85 0.069(10) 0.099(12) 0.092(12) -0.020(10) -0.003(9) -0.044(9)
C86 0.106(12) 0.085(11) 0.066(10) 0.019(8) -0.024(9) -0.056(10)
C91 0.168(18) 0.062(10) 0.089(12) -0.003(9) 0.010(12) -0.078(12)
C92 0.155(17) 0.063(10) 0.084(12) -0.011(9) -0.003(11) -0.049(11)
O91 0.095(7) 0.065(6) 0.067(6) -0.007(5) -0.004(6) -0.034(6)
C93 0.193(21) 0.086(13) 0.086(13) -0.028(11) 0.025(14) -0.077(14)
C94 0.332(36) 0.130(18) 0.099(15) -0.063(14) 0.060(19) -0.148(22)
O92 0.145(10) 0.111(9) 0.065(7) -0.017(6) 0.008(6) -0.085(8)
C95 0.183(20) 0.128(16) 0.057(10) -0.026(10) 0.029(11) -0.096(15)
C96 0.118(14) 0.095(12) 0.056(9) 0.010(9) 0.014(9) -0.064(11)
N1S 0.423(49) 0.205(29) 0.151(23) 0.019(20) -0.022(27) -0.087(30)
C1S 0.242(45) 0.405(72) 0.133(28) 0.082(40) -0.007(27) -0.171(51)
C2S 0.147(31) 0.561(97) 0.204(42) -0.128(51) 0.004(29) -0.149(49)
N2S 0.231(30) 0.240(31) 0.204(28) -0.022(24) -0.007(22) -0.100(26)

loop_
_atom_site_label
_atom_site_type_symbol
_atom_site_fract_x
_atom_site_fract_y
_atom_site_fract_z
_atom_site_U_iso_or_equiv
_atom_site_thermal_displace_type
_atom_site_occupancy
_atom_site_calc_flag
_atom_site_refinement_flags
_atom_site_disorder_group
W1 W 0.84174(4) 0.33941(3) 0.30800(2) 0.0477(2) Uani 1 d . .
W2 W 0.83208(4) 0.06287(3) 0.09907(2) 0.0423(2) Uani 1 d . .
P1 P 0.7402(3) 0.3063(2) 0.2275(2) 0.0610(9) Uani 1 d . .
P2 P 0.8949(3) 0.2930(2) 0.1862(2) 0.0566(9) Uani 1 d . .
P3 P 0.9773(2) 0.1589(2) 0.1954(2) 0.0481(8) Uani 1 d . .
P4 P 0.9709(2) 0.1915(2) 0.2974(2) 0.0530(8) Uani 1 d . .
P5 P 0.8244(3) 0.1939(2) 0.3514(2) 0.0558(9) Uani 1 d . .
P6 P 0.7482(2) 0.1825(2) 0.2726(2) 0.0550(9) Uani 1 d . .
P7 P 0.8703(2) 0.0959(2) 0.21021(14) 0.0431(7) Uani 1 d . .
N1 N 0.9703(7) 0.1001(6) 0.0432(5) 0.056(3) Uani 1 d . .
C2 C 0.9410(13) 0.1898(8) 0.0229(7) 0.079(5) Uani 1 d . .
H2A H 0.9830(13) 0.1981(8) -0.0197(7) 0.095 Uiso 1 calc R .
H2B H 0.9517(13) 0.2187(8) 0.0561(7) 0.095 Uiso 1 calc R .
C3 C 0.8276(12) 0.2239(8) 0.0168(7) 0.075(4) Uani 1 d . .
H3A H 0.8065(12) 0.2827(8) 0.0084(7) 0.090 Uiso 1 calc R .
H3B H 0.8183(12) 0.2003(8) -0.0204(7) 0.090 Uiso 1 calc R .
N4 N 0.7669(8) 0.2036(6) 0.0784(5) 0.063(3) Uani 1 d . .
C4 C 0.8570(10) 0.4405(8) 0.2682(6) 0.064(4) Uani 1 d . .
O4 O 0.8723(10) 0.5011(6) 0.2466(5) 0.105(4) Uani 1 d . .
C5 C 0.7152(11) 0.3948(8) 0.3636(7) 0.067(4) Uani 1 d . .
O5 O 0.6362(8) 0.4252(7) 0.3986(5) 0.101(4) Uani 1 d . .
C6 C 0.9158(11) 0.3495(9) 0.3708(7) 0.074(4) Uani 1 d . .
O6 O 0.9618(10) 0.3564(8) 0.4099(7) 0.127(5) Uani 1 d . .
C7 C 0.7080(11) 0.0405(8) 0.1395(7) 0.061(4) Uani 1 d . .
O7 O 0.6323(7) 0.0274(7) 0.1624(5) 0.089(3) Uani 1 d . .
C8 C 0.8968(9) -0.0539(8) 0.1175(6) 0.050(3) Uani 1 d . .
O8 O 0.9324(7) -0.1232(5) 0.1288(4) 0.064(2) Uani 1 d . .
C9 C 0.8113(9) 0.0391(7) 0.0173(7) 0.057(3) Uani 1 d . .
O9 O 0.7960(7) 0.0252(6) -0.0351(5) 0.078(3) Uani 1 d . .
K1 K 0.6800(2) 0.2321(2) 0.70514(13) 0.0544(7) Uani 1 d . .
N11 N 0.8038(10) 0.0592(7) 0.7016(11) 0.134(8) Uani 1 d . .
N12 N 0.5478(15) 0.4067(9) 0.7101(13) 0.154(9) Uani 1 d . .
C11 C 0.7477(13) 0.0102(8) 0.7268(8) 0.083(5) Uani 1 d . .
H11A H 0.7706(13) -0.0165(8) 0.7675(8) 0.099 Uiso 1 calc R .
H11B H 0.7687(13) -0.0323(8) 0.6953(8) 0.099 Uiso 1 calc R .
C12 C 0.6409(18) 0.0356(12) 0.7427(13) 0.146(9) Uani 1 d . .
H12A H 0.6190(18) 0.0197(12) 0.7068(13) 0.176 Uiso 1 calc R .
H12B H 0.6228(18) 0.0037(12) 0.7828(13) 0.176 Uiso 1 calc R .
O11 O 0.5864(10) 0.1121(8) 0.7528(6) 0.106(4) Uani 1 d . .
C13 C 0.4825(15) 0.1374(12) 0.7707(9) 0.103(6) Uani 1 d . .
H13A H 0.4573(15) 0.1221(12) 0.7362(9) 0.123 Uiso 1 calc R .
H13B H 0.4652(15) 0.1068(12) 0.8117(9) 0.123 Uiso 1 calc R .
C14 C 0.4339(17) 0.2137(17) 0.7800(19) 0.242(20) Uani 1 d . .
H14A H 0.4215(17) 0.2192(17) 0.8279(19) 0.290 Uiso 1 calc R .
H14B H 0.3683(17) 0.2250(17) 0.7687(19) 0.290 Uiso 1 calc R .
O12 O 0.4657(8) 0.2747(8) 0.7511(5) 0.089(3) Uani 1 d . .
C15 C 0.4123(18) 0.3480(16) 0.7666(19) 0.209(16) Uani 1 d . .
H15A H 0.4101(18) 0.3522(16) 0.8137(19) 0.251 Uiso 1 calc R .
H15B H 0.3435(18) 0.3578(16) 0.7616(19) 0.251 Uiso 1 calc R .
C16 C 0.4452(16) 0.4107(11) 0.7294(9) 0.111(7) Uani 1 d . .
H16A H 0.4098(16) 0.4593(11) 0.7545(9) 0.133 Uiso 1 calc R .
H16B H 0.4190(16) 0.4209(11) 0.6883(9) 0.133 Uiso 1 calc R .
C21 C 0.8469(18) 0.0467(11) 0.6111(10) 0.153(11) Uani 1 d . .
H21A H 0.9132(18) 0.0051(11) 0.6013(10) 0.184 Uiso 1 calc R .
H21B H 0.7994(18) 0.0322(11) 0.5927(10) 0.184 Uiso 1 calc R .
C22 C 0.8505(12) 0.1231(15) 0.5858(11) 0.156(12) Uani 1 d . .
H22A H 0.8714(12) 0.1436(15) 0.6197(11) 0.188 Uiso 1 calc R .
H22B H 0.9066(12) 0.1129(15) 0.5477(11) 0.188 Uiso 1 calc R .
O21 O 0.7861(13) 0.1778(9) 0.5684(9) 0.160(6) Uani 1 d . .
C23 C 0.8047(13) 0.2505(13) 0.5312(7) 0.097(6) Uani 1 d . .
H23A H 0.8593(13) 0.2617(13) 0.5439(7) 0.117 Uiso 1 calc R .
H23B H 0.8185(13) 0.2461(13) 0.4830(7) 0.117 Uiso 1 calc R .
C24 C 0.7137(16) 0.3061(13) 0.5531(14) 0.136(9) Uani 1 d . .
H24A H 0.6990(16) 0.3386(13) 0.5123(14) 0.163 Uiso 1 calc R .
H24B H 0.6696(16) 0.2735(13) 0.5618(14) 0.163 Uiso 1 calc R .
O22 O 0.6758(14) 0.3524(13) 0.5921(8) 0.153(6) Uani 1 d . .
C25 C 0.5838(15) 0.4183(10) 0.6039(9) 0.104(6) Uani 1 d . .
H25A H 0.5261(15) 0.3997(10) 0.6121(9) 0.125 Uiso 1 calc R .
H25B H 0.5788(15) 0.4584(10) 0.5663(9) 0.125 Uiso 1 calc R .
C26 C 0.5905(24) 0.4578(11) 0.6735(13) 0.224(18) Uani 1 d . .
H26A H 0.6592(24) 0.4477(11) 0.6788(13) 0.268 Uiso 1 calc R .
H26B H 0.5496(24) 0.5149(11) 0.6781(13) 0.268 Uiso 1 calc R .
C31 C 0.8987(15) 0.0441(11) 0.6968(11) 0.150(10) Uani 1 d . .
H31A H 0.9267(15) 0.0764(11) 0.6609(11) 0.180 Uiso 1 calc R .
H31B H 0.9384(15) -0.0135(11) 0.6936(11) 0.180 Uiso 1 calc R .
C32 C 0.8767(16) 0.0839(12) 0.7866(11) 0.161(10) Uani 1 d . .
H32A H 0.8305(16) 0.0620(12) 0.8187(11) 0.194 Uiso 1 calc R .
H32B H 0.9403(16) 0.0680(12) 0.8019(11) 0.194 Uiso 1 calc R .
O31 O 0.8325(9) 0.1740(7) 0.7783(7) 0.107(4) Uani 1 d . .
C33 C 0.8427(17) 0.2142(14) 0.8170(11) 0.169(13) Uani 1 d . .
H33A H 0.9149(17) 0.2022(14) 0.8132(11) 0.203 Uiso 1 calc R .
H33B H 0.8173(17) 0.1953(14) 0.8618(11) 0.203 Uiso 1 calc R .
C34 C 0.7961(14) 0.3018(14) 0.8120(9) 0.116(7) Uani 1 d . .
H34A H 0.7829(14) 0.3219(14) 0.8562(9) 0.139 Uiso 1 calc R .
H34B H 0.8449(14) 0.3242(14) 0.7833(9) 0.139 Uiso 1 calc R .
O32 O 0.7110(11) 0.3314(8) 0.7890(11) 0.220(11) Uani 1 d . .
C35 C 0.6649(13) 0.4137(10) 0.7831(11) 0.121(7) Uani 1 d . .
H35A H 0.6969(13) 0.4355(10) 0.7417(11) 0.145 Uiso 1 calc R .
H35B H 0.6725(13) 0.4388(10) 0.8201(11) 0.145 Uiso 1 calc R .
C36 C 0.5523(22) 0.4344(14) 0.7833(17) 0.215(15) Uani 1 d . .
H36A H 0.5164(22) 0.4924(14) 0.7878(17) 0.257 Uiso 1 calc R .
H36B H 0.5220(22) 0.4045(14) 0.8200(17) 0.257 Uiso 1 calc R .
K2 K 0.2863(2) 0.3197(2) 0.01855(14) 0.0574(7) Uani 1 d . .
N41 N 0.2372(10) 0.4994(6) -0.0021(6) 0.077(3) Uani 1 d . .
N42 N 0.3415(8) 0.1414(6) 0.0400(6) 0.065(3) Uani 1 d . .
C41 C 0.2148(15) 0.5339(10) 0.0629(8) 0.101(6) Uani 1 d . .
H41A H 0.2782(15) 0.5243(10) 0.0769(8) 0.121 Uiso 1 calc R .
H41B H 0.1819(15) 0.5926(10) 0.0579(8) 0.121 Uiso 1 calc R .
C42 C 0.1509(14) 0.5009(9) 0.1153(8) 0.091(5) Uani 1 d . .
H42A H 0.1369(14) 0.5295(9) 0.1557(8) 0.110 Uiso 1 calc R .
H42B H 0.0868(14) 0.5119(9) 0.1018(8) 0.110 Uiso 1 calc R .
O41 O 0.1903(8) 0.4197(6) 0.1301(5) 0.080(3) Uani 1 d . .
C43 C 0.1211(13) 0.3881(10) 0.1769(8) 0.091(5) Uani 1 d . .
H43A H 0.0637(13) 0.3934(10) 0.1573(8) 0.109 Uiso 1 calc R .
H43B H 0.0962(13) 0.4190(10) 0.2169(8) 0.109 Uiso 1 calc R .
C44 C 0.1736(13) 0.3003(11) 0.1949(8) 0.092(5) Uani 1 d . .
H44A H 0.2272(13) 0.2962(11) 0.2179(8) 0.111 Uiso 1 calc R .
H44B H 0.1255(13) 0.2789(11) 0.2256(8) 0.111 Uiso 1 calc R .
O42 O 0.2147(7) 0.2531(6) 0.1400(5) 0.079(3) Uani 1 d . .
C45 C 0.2504(12) 0.1696(9) 0.1573(8) 0.084(5) Uani 1 d . .
H45A H 0.2012(12) 0.1553(9) 0.1929(8) 0.101 Uiso 1 calc R .
H45B H 0.3132(12) 0.1557(9) 0.1733(8) 0.101 Uiso 1 calc R .
C46 C 0.2682(11) 0.1230(9) 0.0965(8) 0.081(4) Uani 1 d . .
H46A H 0.2923(11) 0.0649(9) 0.1087(8) 0.097 Uiso 1 calc R .
H46B H 0.2042(11) 0.1357(9) 0.0823(8) 0.097 Uiso 1 calc R .
C51 C 0.3207(14) 0.5160(10) -0.0475(9) 0.096(5) Uani 1 d . .
H51A H 0.3134(14) 0.5726(10) -0.0445(9) 0.115 Uiso 1 calc R .
H51B H 0.3162(14) 0.5095(10) -0.0928(9) 0.115 Uiso 1 calc R .
C52 C 0.4245(17) 0.4633(13) -0.0361(10) 0.127(7) Uani 1 d . .
H52A H 0.4752(17) 0.4821(13) -0.0665(10) 0.152 Uiso 1 calc R .
H52B H 0.4299(17) 0.4680(13) 0.0094(10) 0.152 Uiso 1 calc R .
O52 O 0.4427(8) 0.3821(7) -0.0464(6) 0.090(3) Uani 1 d . .
C53 C 0.5453(14) 0.3301(12) -0.0359(12) 0.129(7) Uani 1 d . .
H53A H 0.5960(14) 0.3487(12) -0.0667(12) 0.155 Uiso 1 calc R .
H53B H 0.5517(14) 0.3339(12) 0.0095(12) 0.155 Uiso 1 calc R .
C54 C 0.5614(11) 0.2467(10) -0.0474(9) 0.098(6) Uani 1 d . .
H54A H 0.5558(11) 0.2430(10) -0.0930(9) 0.118 Uiso 1 calc R .
H54B H 0.6291(11) 0.2125(10) -0.0416(9) 0.118 Uiso 1 calc R .
O52 O 0.4910(7) 0.2194(6) -0.0032(5) 0.082(3) Uani 1 d . .
C55 C 0.5193(11) 0.1341(10) 0.0022(9) 0.098(5) Uani 1 d . .
H55A H 0.5849(11) 0.1109(10) 0.0152(9) 0.118 Uiso 1 calc R .
H55B H 0.5255(11) 0.1142(10) -0.0411(9) 0.118 Uiso 1 calc R .
C56 C 0.4432(10) 0.1069(8) 0.0528(8) 0.081(5) Uani 1 d . .
H56A H 0.4638(10) 0.0478(8) 0.0539(8) 0.097 Uiso 1 calc R .
H56B H 0.4430(10) 0.1218(8) 0.0968(8) 0.097 Uiso 1 calc R .
C61 C 0.1481(15) 0.5347(10) -0.0332(9) 0.103(6) Uani 1 d . .
H61A H 0.1440(15) 0.5897(10) -0.0506(9) 0.124 Uiso 1 calc R .
H61B H 0.0881(15) 0.5388(10) 0.0012(9) 0.124 Uiso 1 calc R .
C62 C 0.1470(13) 0.4887(9) -0.0877(8) 0.087(5) Uani 1 d . .
H62A H 0.0880(13) 0.5178(9) -0.1074(8) 0.104 Uiso 1 calc R .
H62B H 0.2070(13) 0.4835(9) -0.1223(8) 0.104 Uiso 1 calc R .
O61 O 0.1447(8) 0.4103(5) -0.0624(5) 0.079(3) Uani 1 d . .
C63 C 0.1433(12) 0.3639(9) -0.1122(8) 0.089(5) Uani 1 d . .
H63A H 0.2041(12) 0.3562(9) -0.1465(8) 0.107 Uiso 1 calc R .
H63B H 0.0852(12) 0.3926(9) -0.1329(8) 0.107 Uiso 1 calc R .
C64 C 0.1379(13) 0.2837(10) -0.0831(9) 0.102(6) Uani 1 d . .
H64A H 0.0834(13) 0.2912(10) -0.0442(9) 0.122 Uiso 1 calc R .
H64B H 0.1238(13) 0.2562(10) -0.1158(9) 0.122 Uiso 1 calc R .
O62 O 0.2310(7) 0.2354(5) -0.0643(5) 0.073(3) Uani 1 d . .
C65 C 0.2373(12) 0.1550(9) -0.0462(8) 0.087(5) Uani 1 d . .
H65A H 0.2357(12) 0.1290(9) -0.0846(8) 0.104 Uiso 1 calc R .
H65B H 0.1795(12) 0.1537(9) -0.0114(8) 0.104 Uiso 1 calc R .
C66 C 0.3346(11) 0.1084(8) -0.0206(8) 0.080(4) Uani 1 d . .
H66A H 0.3392(11) 0.0517(8) -0.0108(8) 0.096 Uiso 1 calc R .
H66B H 0.3919(11) 0.1100(8) -0.0558(8) 0.096 Uiso 1 calc R .
K3 K 0.3161(2) 0.1921(2) 0.54850(13) 0.0551(7) Uani 1 d . .
N71 N 0.4119(11) 0.2917(8) 0.4494(6) 0.085(4) Uani 1 d . .
N72 N 0.2246(9) 0.0909(7) 0.6498(6) 0.072(3) Uani 1 d . .
C71 C 0.5147(17) 0.2385(12) 0.4199(10) 0.126(8) Uani 1 d . .
H71A H 0.5502(17) 0.2728(12) 0.3923(10) 0.151 Uiso 1 calc R .
H71B H 0.5082(17) 0.2025(12) 0.3906(10) 0.151 Uiso 1 calc R .
C72 C 0.5785(13) 0.1878(13) 0.4674(11) 0.118(7) Uani 1 d . .
H72A H 0.6462(13) 0.1592(13) 0.4436(11) 0.141 Uiso 1 calc R .
H72B H 0.5833(13) 0.2216(13) 0.4995(11) 0.141 Uiso 1 calc R .
O71 O 0.5310(8) 0.1315(7) 0.5005(6) 0.096(3) Uani 1 d . .
C73 C 0.5860(11) 0.0855(12) 0.5489(11) 0.108(6) Uani 1 d . .
H73A H 0.5815(11) 0.1203(12) 0.5834(11) 0.129 Uiso 1 calc R .
H73B H 0.6568(11) 0.0611(12) 0.5284(11) 0.129 Uiso 1 calc R .
C74 C 0.5434(11) 0.0219(11) 0.5782(10) 0.106(6) Uani 1 d . .
H74A H 0.5431(11) -0.0097(11) 0.5429(10) 0.127 Uiso 1 calc R .
H74B H 0.5853(11) -0.0147(11) 0.6081(10) 0.127 Uiso 1 calc R .
O72 O 0.4431(8) 0.0563(6) 0.6144(5) 0.086(3) Uani 1 d . .
C75 C 0.3959(14) -0.0024(9) 0.6520(10) 0.107(6) Uani 1 d . .
H75A H 0.3914(14) -0.0377(9) 0.6212(10) 0.128 Uiso 1 calc R .
H75B H 0.4376(14) -0.0362(9) 0.6831(10) 0.128 Uiso 1 calc R .
C76 C 0.2956(15) 0.0402(10) 0.6887(8) 0.095(6) Uani 1 d . .
H76A H 0.2682(15) -0.0002(10) 0.7144(8) 0.115 Uiso 1 calc R .
H76B H 0.3021(15) 0.0735(10) 0.7203(8) 0.115 Uiso 1 calc R .
C81 C 0.3485(19) 0.3291(11) 0.4016(9) 0.138(9) Uani 1 d . .
H81A H 0.3862(19) 0.3521(11) 0.3638(9) 0.166 Uiso 1 calc R .
H81B H 0.2910(19) 0.3738(11) 0.4220(9) 0.166 Uiso 1 calc R .
C82 C 0.3089(16) 0.2700(12) 0.3756(8) 0.118(7) Uani 1 d . .
H82A H 0.2706(16) 0.2983(12) 0.3412(8) 0.141 Uiso 1 calc R .
H82B H 0.3660(16) 0.2247(12) 0.3557(8) 0.141 Uiso 1 calc R .
O81 O 0.2477(8) 0.2402(6) 0.4272(5) 0.086(3) Uani 1 d . .
C83 C 0.2016(12) 0.1906(10) 0.4046(8) 0.084(5) Uani 1 d . .
H83A H 0.2538(12) 0.1428(10) 0.3844(8) 0.100 Uiso 1 calc R .
H83B H 0.1630(12) 0.2215(10) 0.3710(8) 0.100 Uiso 1 calc R .
C84 C 0.1353(12) 0.1654(11) 0.4608(8) 0.089(5) Uani 1 d . .
H84A H 0.0843(12) 0.2131(11) 0.4821(8) 0.107 Uiso 1 calc R .
H84B H 0.1011(12) 0.1346(11) 0.4453(8) 0.107 Uiso 1 calc R .
O82 O 0.1954(6) 0.1155(6) 0.5081(4) 0.068(2) Uani 1 d . .
C85 C 0.1352(11) 0.0799(10) 0.5599(8) 0.083(5) Uani 1 d . .
H85A H 0.1178(11) 0.0398(10) 0.5415(8) 0.100 Uiso 1 calc R .
H85B H 0.0728(11) 0.1220(10) 0.5784(8) 0.100 Uiso 1 calc R .
C86 C 0.1932(12) 0.0406(9) 0.6131(7) 0.080(4) Uani 1 d . .
H86A H 0.1531(12) 0.0137(9) 0.6458(7) 0.096 Uiso 1 calc R .
H86B H 0.2540(12) -0.0018(9) 0.5931(7) 0.096 Uiso 1 calc R .
C91 C 0.4194(15) 0.3578(9) 0.4849(8) 0.102(6) Uani 1 d . .
H91A H 0.4722(15) 0.3338(9) 0.5111(8) 0.122 Uiso 1 calc R .
H91B H 0.4398(15) 0.3965(9) 0.4517(8) 0.122 Uiso 1 calc R .
C92 C 0.3247(14) 0.4025(9) 0.5299(8) 0.100(6) Uani 1 d . .
H92A H 0.3333(14) 0.4471(9) 0.5484(8) 0.120 Uiso 1 calc R .
H92B H 0.2700(14) 0.4251(9) 0.5052(8) 0.120 Uiso 1 calc R .
O91 O 0.3019(7) 0.3472(5) 0.5816(5) 0.076(3) Uani 1 d . .
C93 C 0.2135(16) 0.3864(10) 0.6270(8) 0.120(7) Uani 1 d . .
H93A H 0.1562(16) 0.4058(10) 0.6045(8) 0.145 Uiso 1 calc R .
H93B H 0.2205(16) 0.4334(10) 0.6430(8) 0.145 Uiso 1 calc R .
C94 C 0.1946(22) 0.3289(13) 0.6853(10) 0.180(13) Uani 1 d . .
H94A H 0.2527(22) 0.3081(13) 0.7070(10) 0.216 Uiso 1 calc R .
H94B H 0.1359(22) 0.3576(13) 0.7178(10) 0.216 Uiso 1 calc R .
O92 O 0.1781(9) 0.2646(7) 0.6627(5) 0.099(4) Uani 1 d . .
C95 C 0.1550(16) 0.2105(11) 0.7173(8) 0.117(7) Uani 1 d . .
H95A H 0.0958(16) 0.2402(11) 0.7489(8) 0.141 Uiso 1 calc R .
H95B H 0.2115(16) 0.1876(11) 0.7405(8) 0.141 Uiso 1 calc R .
C96 C 0.1354(13) 0.1445(10) 0.6917(7) 0.089(5) Uani 1 d . .
H96A H 0.1112(13) 0.1122(10) 0.7293(7) 0.106 Uiso 1 calc R .
H96B H 0.0823(13) 0.1683(10) 0.6658(7) 0.106 Uiso 1 calc R .
N1S N 0.4834(30) 0.3764(18) 0.1504(14) 0.273(16) Uani 1 d . .
C1S C 0.4447(35) 0.3354(35) 0.1976(19) 0.257(26) Uani 1 d . .
C2S C 0.4777(30) 0.2367(41) 0.2200(22) 0.292(29) Uani 1 d . .
N2S N 0.5373(23) 0.2357(19) 0.1577(15) 0.225(12) Uani 1 d . .
N3S N 0.0051(47) 0.6433(40) 0.4265(33) 0.239(15) Uiso 0.50 d P 1
C3S C 0.0840(70) 0.6228(51) 0.3717(49) 0.239(15) Uiso 0.50 d P 1
C4S C 0.1000(72) 0.5674(57) 0.3712(60) 0.239(15) Uiso 0.50 d P 1
N4S N 0.0689(48) 0.5395(45) 0.3285(32) 0.239(15) Uiso 0.50 d P 1
N5S N 0.1091(45) 0.4741(38) 0.3435(35) 0.224(14) Uiso 0.50 d P 2
C5S C 0.0905(60) 0.4899(53) 0.4013(45) 0.224(14) Uiso 0.50 d P 2
C6S C 0.0390(63) 0.5582(57) 0.4456(40) 0.224(14) Uiso 0.50 d P 2
N6S N 0.1086(47) 0.5615(43) 0.4282(38) 0.224(14) Uiso 0.50 d P 2

loop_
_atom_type_symbol
_atom_type_description
_atom_type_scat_dispersion_real
_atom_type_scat_dispersion_imag
_atom_type_scat_source
C C 0.0033 0.0016 'International Tables Vol C Tables 4.2.6.8 and 6.1.1.4'
H H 0.0000 0.0000 'International Tables Vol C Tables 4.2.6.8 and 6.1.1.4'
K K 0.2009 0.2494 'International Tables Vol C Tables 4.2.6.8 and 6.1.1.4'
N N 0.0061 0.0033 'International Tables Vol C Tables 4.2.6.8 and 6.1.1.4'
O O 0.0106 0.0060 'International Tables Vol C Tables 4.2.6.8 and 6.1.1.4'
W W -1.4210 6.8720 'International Tables Vol C Tables 4.2.6.8 and 6.1.1.4'
P P 0.1023 0.0942 'International Tables Vol C Tables 4.2.6.8 and 6.1.1.4'

loop_
_geom_angle_atom_site_label_1
_geom_angle_atom_site_label_2
_geom_angle_atom_site_label_3
_geom_angle
_geom_angle_site_symmetry_1
_geom_angle_site_symmetry_3
_geom_angle_publ_flag
C6 W1 C5 91.8(6) . . ?
C6 W1 C4 84.9(6) . . ?
C5 W1 C4 91.9(5) . . ?
C6 W1 P2 133.2(4) . . ?
C5 W1 P2 134.2(4) . . ?
C4 W1 P2 85.1(4) . . ?
C6 W1 P4 85.1(4) . . ?
C5 W1 P4 137.7(4) . . ?
C4 W1 P4 129.5(4) . . ?
P2 W1 P4 67.19(11) . . ?
C6 W1 P5 99.3(4) . . ?
C5 W1 P5 91.7(4) . . ?
C4 W1 P5 174.4(4) . . ?
P2 W1 P5 89.32(10) . . ?
P4 W1 P5 47.79(11) . . ?
C6 W1 P1 172.7(4) . . ?
C5 W1 P1 89.0(4) . . ?
C4 W1 P1 102.4(4) . . ?
P2 W1 P1 47.80(12) . . ?
P4 W1 P1 89.45(10) . . ?
P5 W1 P1 73.37(11) . . ?
C9 W2 C7 85.7(5) . . ?
C9 W2 C8 88.9(5) . . ?
C7 W2 C8 83.9(5) . . ?
C9 W2 N1 91.0(4) . . ?
C7 W2 N1 173.8(4) . . ?
C8 W2 N1 101.2(4) . . ?
C9 W2 N4 93.8(4) . . ?
C7 W2 N4 100.1(5) . . ?
C8 W2 N4 175.3(4) . . ?
N1 W2 N4 74.9(4) . . ?
C9 W2 P7 177.1(4) . . ?
C7 W2 P7 97.2(3) . . ?
C8 W2 P7 90.9(3) . . ?
N1 W2 P7 86.3(2) . . ?
N4 W2 P7 86.2(3) . . ?
P2 P1 P6 103.3(2) . . ?
P2 P1 W1 64.04(12) . . ?
P6 P1 W1 97.00(15) . . ?
P1 P2 P3 104.5(2) . . ?
P1 P2 W1 68.17(13) . . ?
P3 P2 W1 104.86(14) . . ?
P7 P3 P4 104.0(2) . . ?
P7 P3 P2 108.9(2) . . ?
P4 P3 P2 80.5(2) . . ?
P5 P4 P3 104.3(2) . . ?
P5 P4 W1 67.79(13) . . ?
P3 P4 W1 104.97(15) . . ?
P4 P5 P6 103.6(2) . . ?
P4 P5 W1 64.43(12) . . ?
P6 P5 W1 97.27(15) . . ?
P7 P6 P5 101.4(2) . . ?
P7 P6 P1 107.3(2) . . ?
P5 P6 P1 92.2(2) . . ?
P3 P7 P6 97.3(2) . . ?
P3 P7 W2 115.04(15) . . ?
P6 P7 W2 116.9(2) . . ?
C2 N1 W2 112.4(8) . . ?
N1 C2 C3 109.6(11) . . ?
N4 C3 C2 109.2(11) . . ?
C3 N4 W2 107.3(7) . . ?
O4 C4 W1 174.7(13) . . ?
O5 C5 W1 176.5(13) . . ?
O6 C6 W1 179.5(14) . . ?
O7 C7 W2 178.3(11) . . ?
O8 C8 W2 178.0(10) . . ?
O9 C9 W2 178.6(11) . . ?
O31 K1 O32 57.9(4) . . ?
O31 K1 O11 97.5(4) . . ?
O32 K1 O11 123.8(5) . . ?
O31 K1 O12 129.1(4) . . ?
O32 K1 O12 97.0(4) . . ?
O11 K1 O12 58.0(4) . . ?
O31 K1 O22 124.4(4) . . ?
O32 K1 O22 92.5(5) . . ?
O11 K1 O22 136.1(4) . . ?
O12 K1 O22 97.6(4) . . ?
O31 K1 N11 61.4(4) . . ?
O32 K1 N11 119.2(4) . . ?
O11 K1 N11 60.6(4) . . ?
O12 K1 N11 118.5(4) . . ?
O22 K1 N11 125.6(6) . . ?
O31 K1 O21 103.2(4) . . ?
O32 K1 O21 131.8(5) . . ?
O11 K1 O21 101.1(4) . . ?
O12 K1 O21 123.7(4) . . ?
O22 K1 O21 60.2(4) . . ?
N11 K1 O21 66.0(5) . . ?
O31 K1 N12 119.7(4) . . ?
O32 K1 N12 61.8(4) . . ?
O11 K1 N12 117.6(5) . . ?
O12 K1 N12 59.7(5) . . ?
O22 K1 N12 55.3(6) . . ?
N11 K1 N12 178.1(5) . . ?
O21 K1 N12 114.7(6) . . ?
O31 K1 C24 122.9(5) . . ?
O32 K1 C24 109.0(6) . . ?
O11 K1 C24 125.6(5) . . ?
O12 K1 C24 106.5(4) . . ?
O22 K1 C24 20.3(4) . . ?
N11 K1 C24 106.0(6) . . ?
O21 K1 C24 40.1(4) . . ?
N12 K1 C24 74.8(6) . . ?
O31 K1 C22 84.7(4) . . ?
O32 K1 C22 126.6(6) . . ?
O11 K1 C22 95.3(5) . . ?
O12 K1 C22 136.2(5) . . ?
O22 K1 C22 77.8(5) . . ?
N11 K1 C22 47.8(5) . . ?
O21 K1 C22 20.5(3) . . ?
N12 K1 C22 133.2(6) . . ?
C24 K1 C22 58.7(5) . . ?
C31 N11 C11 129.2(15) . . ?
C31 N11 C21 80.2(17) . . ?
C11 N11 C21 108.4(15) . . ?
C31 N11 K1 115.0(11) . . ?
C11 N11 K1 111.9(10) . . ?
C21 N11 K1 101.6(9) . . ?
C26 N12 C16 131.9(20) . . ?
C26 N12 C36 95.2(18) . . ?
C16 N12 C36 94.5(22) . . ?
C26 N12 K1 114.1(16) . . ?
C16 N12 K1 108.8(11) . . ?
C36 N12 K1 104.3(11) . . ?
N11 C11 C12 125.9(14) . . ?
O11 C12 C11 121.1(17) . . ?
C12 O11 C13 121.9(15) . . ?
C12 O11 K1 118.0(12) . . ?
C13 O11 K1 118.3(10) . . ?
C14 C13 O11 118.4(16) . . ?
C13 C14 O12 125.3(21) . . ?
C15 O12 C14 119.3(19) . . ?
C15 O12 K1 119.9(13) . . ?
C14 O12 K1 115.5(12) . . ?
O12 C15 C16 116.4(25) . . ?
C15 C16 N12 124.7(17) . . ?
C22 C21 N11 103.3(15) . . ?
O21 C22 C21 127.4(20) . . ?
O21 C22 K1 63.9(15) . . ?
C21 C22 K1 98.2(13) . . ?
C22 O21 C23 121.9(19) . . ?
C22 O21 K1 95.6(16) . . ?
C23 O21 K1 104.9(10) . . ?
C24 C23 O21 98.1(15) . . ?
O22 C24 C23 140.0(24) . . ?
O22 C24 K1 64.7(18) . . ?
C23 C24 K1 97.3(15) . . ?
C24 O22 C25 135.4(22) . . ?
C24 O22 K1 95.0(20) . . ?
C25 O22 K1 109.1(11) . . ?
O22 C25 C26 103.1(15) . . ?
N12 C26 C25 88.2(22) . . ?
N11 C31 C32 91.8(16) . . ?
O31 C32 C31 105.3(12) . . ?
C33 O31 C32 118.4(16) . . ?
C33 O31 K1 122.6(12) . . ?
C32 O31 K1 115.5(11) . . ?
O31 C33 C34 119.4(17) . . ?
O32 C34 C33 117.3(17) . . ?
C34 O32 C35 119.1(16) . . ?
C34 O32 K1 116.5(11) . . ?
C35 O32 K1 119.1(11) . . ?
O32 C35 C36 110.3(17) . . ?
C35 C36 N12 105.5(21) . . ?
O42 K2 O62 98.2(3) . . ?
O42 K2 O52 100.5(3) . . ?
O62 K2 O52 94.5(3) . . ?
O42 K2 O61 117.8(3) . . ?
O62 K2 O61 61.5(3) . . ?
O52 K2 O61 136.2(3) . . ?
O42 K2 O52 141.5(3) . . ?
O62 K2 O52 114.2(3) . . ?
O52 K2 O52 58.5(3) . . ?
O61 K2 O52 96.5(3) . . ?
O42 K2 O41 60.0(3) . . ?
O62 K2 O41 137.5(3) . . ?
O52 K2 O41 123.6(3) . . ?
O61 K2 O41 95.0(3) . . ?
O52 K2 O41 102.6(3) . . ?
O42 K2 N42 60.3(3) . . ?
O62 K2 N42 61.4(3) . . ?
O52 K2 N42 59.7(3) . . ?
O61 K2 N42 121.5(3) . . ?
O52 K2 N42 117.3(3) . . ?
O41 K2 N42 119.4(3) . . ?
O42 K2 N41 119.9(4) . . ?
O62 K2 N41 120.2(3) . . ?
O52 K2 N41 118.6(3) . . ?
O61 K2 N41 60.3(3) . . ?
O52 K2 N41 61.2(3) . . ?
O41 K2 N41 60.5(3) . . ?
N42 K2 N41 178.1(3) . . ?
C51 N41 C61 107.7(13) . . ?
C51 N41 C41 113.0(13) . . ?
C61 N41 C41 109.0(14) . . ?
C51 N41 K2 108.7(9) . . ?
C61 N41 K2 109.7(9) . . ?
C41 N41 K2 108.7(9) . . ?
C56 N42 C46 111.3(11) . . ?
C56 N42 C66 110.5(11) . . ?
C46 N42 C66 108.5(11) . . ?
C56 N42 K2 109.6(8) . . ?
C46 N42 K2 108.5(8) . . ?
C66 N42 K2 108.4(7) . . ?
C42 C41 N41 114.4(13) . . ?
O41 C42 C41 115.0(15) . . ?
C42 O41 C43 113.2(13) . . ?
C42 O41 K2 116.0(9) . . ?
C43 O41 K2 111.4(8) . . ?
O41 C43 C44 109.5(13) . . ?
O42 C44 C43 113.0(13) . . ?
C44 O42 C45 113.1(12) . . ?
C44 O42 K2 119.9(9) . . ?
C45 O42 K2 122.5(8) . . ?
O42 C45 C46 108.9(12) . . ?
N42 C46 C45 113.5(12) . . ?
N41 C51 C52 115.8(14) . . ?
O52 C52 C51 110.6(15) . . ?
C52 O52 C53 110.8(14) . . ?
C52 O52 K2 115.5(10) . . ?
C53 O52 K2 114.5(9) . . ?
C54 C53 O52 109.2(15) . . ?
O52 C54 C53 110.2(14) . . ?
C54 O52 C55 112.8(12) . . ?
C54 O52 K2 119.3(9) . . ?
C55 O52 K2 121.5(8) . . ?
O52 C55 C56 111.1(12) . . ?
N42 C56 C55 114.0(12) . . ?
N41 C61 C62 114.8(14) . . ?
O61 C62 C61 109.8(12) . . ?
C63 O61 C62 112.2(11) . . ?
C63 O61 K2 111.9(8) . . ?
C62 O61 K2 117.1(8) . . ?
O61 C63 C64 110.2(13) . . ?
O62 C64 C63 109.8(13) . . ?
C65 O62 C64 113.1(11) . . ?
C65 O62 K2 118.9(8) . . ?
C64 O62 K2 110.8(8) . . ?
O62 C65 C66 110.5(12) . . ?
N42 C66 C65 113.4(11) . . ?
O81 K3 O91 97.7(3) . . ?
O81 K3 O92 115.5(3) . . ?
O91 K3 O92 59.9(3) . . ?
O81 K3 O72 141.4(3) . . ?
O91 K3 O72 116.1(3) . . ?
O92 K3 O72 98.1(3) . . ?
O81 K3 O82 59.0(3) . . ?
O91 K3 O82 139.4(3) . . ?
O92 K3 O82 98.2(3) . . ?
O72 K3 O82 99.7(3) . . ?
O81 K3 O71 100.7(4) . . ?
O91 K3 O71 97.5(3) . . ?
O92 K3 O71 138.6(4) . . ?
O72 K3 O71 58.8(3) . . ?
O82 K3 O71 118.2(3) . . ?
O81 K3 N71 62.0(4) . . ?
O91 K3 N71 60.8(3) . . ?
O92 K3 N71 119.3(3) . . ?
O72 K3 N71 118.0(4) . . ?
O82 K3 N71 119.2(3) . . ?
O71 K3 N71 60.6(4) . . ?
O81 K3 N72 119.4(3) . . ?
O91 K3 N72 119.0(3) . . ?
O92 K3 N72 60.8(3) . . ?
O72 K3 N72 60.7(3) . . ?
O82 K3 N72 62.0(3) . . ?
O71 K3 N72 118.2(4) . . ?
N71 K3 N72 178.5(4) . . ?
C81 N71 C71 114.1(16) . . ?
C81 N71 C91 108.1(14) . . ?
C71 N71 C91 109.5(15) . . ?
C81 N71 K3 108.8(10) . . ?
C71 N71 K3 108.0(9) . . ?
C91 N71 K3 108.1(8) . . ?
C76 N72 C96 111.3(13) . . ?
C76 N72 C86 110.1(12) . . ?
C96 N72 C86 109.2(12) . . ?
C76 N72 K3 110.8(9) . . ?
C96 N72 K3 108.6(8) . . ?
C86 N72 K3 106.7(8) . . ?
N71 C71 C72 116.7(16) . . ?
O71 C72 C71 106.4(16) . . ?
C73 O71 C72 108.1(14) . . ?
C73 O71 K3 114.0(9) . . ?
C72 O71 K3 117.9(10) . . ?
O71 C73 C74 108.1(13) . . ?
O72 C74 C73 110.9(14) . . ?
C74 O72 C75 115.8(13) . . ?
C74 O72 K3 115.3(9) . . ?
C75 O72 K3 116.3(8) . . ?
C76 C75 O72 110.5(13) . . ?
N72 C76 C75 116.3(14) . . ?
N71 C81 C82 113.8(14) . . ?
O81 C82 C81 111.1(14) . . ?
C82 O81 C83 113.3(13) . . ?
C82 O81 K3 116.5(10) . . ?
C83 O81 K3 118.1(8) . . ?
O81 C83 C84 109.8(13) . . ?
O82 C84 C83 108.6(12) . . ?
C85 O82 C84 110.4(11) . . ?
C85 O82 K3 117.4(7) . . ?
C84 O82 K3 113.4(8) . . ?
O82 C85 C86 109.1(11) . . ?
N72 C86 C85 119.1(13) . . ?
C92 C91 N71 114.5(14) . . ?
O91 C92 C91 107.9(13) . . ?
C93 O91 C92 110.7(12) . . ?
C93 O91 K3 114.6(8) . . ?
C92 O91 K3 118.9(8) . . ?
O91 C93 C94 110.4(16) . . ?
O92 C94 C93 109.4(16) . . ?
C94 O92 C95 111.0(13) . . ?
C94 O92 K3 115.8(10) . . ?
C95 O92 K3 116.7(9) . . ?
O92 C95 C96 109.5(12) . . ?
N72 C96 C95 113.2(14) . . ?
N1S C1S C2S 132.7(50) . . ?
N1S C1S N2S 89.6(32) . . ?
C2S C1S N2S 43.9(23) . . ?
N2S C2S C1S 78.9(38) . . ?
C2S N2S C1S 57.2(30) . . ?
C3S N3S C4S 29.3(48) . . ?
C4S C3S N3S 102.9(100) . . ?
C4S C3S N4S 36.4(100) . . ?
N3S C3S N4S 107.7(59) . . ?
C3S C4S N4S 118.7(100) . . ?
C3S C4S N3S 47.7(85) . . ?
N4S C4S N3S 117.4(79) . . ?
C4S N4S C3S 25.0(64) . . ?
N5S C5S C6S 141.7(88) . . ?
N5S C5S N6S 125.6(79) . . ?
C6S C5S N6S 38.6(41) . . ?
N6S C6S C5S 75.5(75) . . ?
C6S N6S C5S 65.9(66) . . ?

loop_
_geom_bond_atom_site_label_1
_geom_bond_atom_site_label_2
_geom_bond_distance
_geom_bond_site_symmetry_2
_geom_bond_publ_flag
W1 C6 1.910(15) . ?
W1 C5 1.91(2) . ?
W1 C4 1.917(14) . ?
W1 P2 2.591(3) . ?
W1 P4 2.601(3) . ?
W1 P5 2.670(3) . ?
W1 P1 2.675(3) . ?
W2 C9 1.892(14) . ?
W2 C7 1.94(2) . ?
W2 C8 1.950(13) . ?
W2 N1 2.321(9) . ?
W2 N4 2.327(9) . ?
W2 P7 2.643(3) . ?
P1 P2 2.135(5) . ?
P1 P6 2.219(5) . ?
P2 P3 2.232(5) . ?
P3 P7 2.144(4) . ?
P3 P4 2.217(4) . ?
P4 P5 2.136(5) . ?
P5 P6 2.214(5) . ?
P6 P7 2.149(4) . ?
N1 C2 1.50(2) . ?
C2 C3 1.55(2) . ?
C3 N4 1.44(2) . ?
C4 O4 1.171(15) . ?
C5 O5 1.18(2) . ?
C6 O6 1.19(2) . ?
C7 O7 1.174(15) . ?
C8 O8 1.153(13) . ?
C9 O9 1.216(14) . ?
K1 O31 2.761(10) . ?
K1 O32 2.808(13) . ?
K1 O11 2.842(11) . ?
K1 O12 2.860(11) . ?
K1 O22 2.92(2) . ?
K1 N11 2.922(13) . ?
K1 O21 2.97(2) . ?
K1 N12 2.977(15) . ?
K1 C24 3.22(3) . ?
K1 C22 3.29(2) . ?
N11 C31 1.28(2) . ?
N11 C11 1.36(2) . ?
N11 C21 1.83(3) . ?
N12 C26 1.32(3) . ?
N12 C16 1.42(3) . ?
N12 C36 1.66(3) . ?
C11 C12 1.41(2) . ?
C12 O11 1.31(2) . ?
O11 C13 1.37(2) . ?
C13 C14 1.29(3) . ?
C14 O12 1.33(2) . ?
O12 C15 1.28(2) . ?
C15 C16 1.42(3) . ?
C21 C22 1.39(3) . ?
C22 O21 1.16(2) . ?
O21 C23 1.47(2) . ?
C23 C24 1.34(2) . ?
C24 O22 1.12(2) . ?
O22 C25 1.41(2) . ?
C25 C26 1.70(3) . ?
C31 C32 1.97(3) . ?
C32 O31 1.48(2) . ?
O31 C33 1.19(2) . ?
C33 C34 1.44(3) . ?
C34 O32 1.32(2) . ?
O32 C35 1.36(2) . ?
C35 C36 1.53(3) . ?
K2 O42 2.749(9) . ?
K2 O62 2.798(9) . ?
K2 O52 2.811(9) . ?
K2 O61 2.825(9) . ?
K2 O52 2.836(10) . ?
K2 O41 2.849(10) . ?
K2 N42 2.940(10) . ?
K2 N41 2.970(11) . ?
N41 C51 1.44(2) . ?
N41 C61 1.46(2) . ?
N41 C41 1.46(2) . ?
N42 C56 1.44(2) . ?
N42 C46 1.46(2) . ?
N42 C66 1.48(2) . ?
C41 C42 1.45(2) . ?
C42 O41 1.35(2) . ?
O41 C43 1.43(2) . ?
C43 C44 1.49(2) . ?
C44 O42 1.38(2) . ?
O42 C45 1.39(2) . ?
C45 C46 1.51(2) . ?
C51 C52 1.50(2) . ?
C52 O52 1.39(2) . ?
O52 C53 1.48(2) . ?
C53 C54 1.44(2) . ?
C54 O52 1.37(2) . ?
O52 C55 1.40(2) . ?
C55 C56 1.49(2) . ?
C61 C62 1.47(2) . ?
C62 O61 1.41(2) . ?
O61 C63 1.39(2) . ?
C63 C64 1.48(2) . ?
C64 O62 1.42(2) . ?
O62 C65 1.39(2) . ?
C65 C66 1.52(2) . ?
K3 O81 2.800(10) . ?
K3 O91 2.815(9) . ?
K3 O92 2.815(10) . ?
K3 O72 2.833(10) . ?
K3 O82 2.850(9) . ?
K3 O71 2.866(11) . ?
K3 N71 2.931(12) . ?
K3 N72 2.940(11) . ?
N71 C81 1.43(2) . ?
N71 C71 1.48(2) . ?
N71 C91 1.50(2) . ?
N72 C76 1.42(2) . ?
N72 C96 1.46(2) . ?
N72 C86 1.47(2) . ?
C71 C72 1.48(3) . ?
C72 O71 1.41(2) . ?
O71 C73 1.40(2) . ?
C73 C74 1.46(2) . ?
C74 O72 1.42(2) . ?
O72 C75 1.47(2) . ?
C75 C76 1.45(2) . ?
C81 C82 1.55(2) . ?
C82 O81 1.39(2) . ?
O81 C83 1.44(2) . ?
C83 C84 1.45(2) . ?
C84 O82 1.44(2) . ?
O82 C85 1.44(2) . ?
C85 C86 1.47(2) . ?
C91 C92 1.48(2) . ?
C92 O91 1.40(2) . ?
O91 C93 1.40(2) . ?
C93 C94 1.50(2) . ?
C94 O92 1.39(2) . ?
O92 C95 1.43(2) . ?
C95 C96 1.47(2) . ?
N1S C1S 1.27(4) . ?
C1S C2S 1.65(7) . ?
C1S N2S 1.93(6) . ?
C2S N2S 1.37(4) . ?
N3S C3S 1.38(9) . ?
N3S C4S 1.82(10) . ?
C3S C4S 0.92(11) . ?
C3S N4S 1.90(11) . ?
C4S N4S 1.29(10) . ?
N5S C5S 1.20(9) . ?
C5S C6S 1.47(10) . ?
C5S N6S 1.56(10) . ?
C6S N6S 1.00(9) . ?
